data_7034153
loop_
_publ_author_name
'Yang, Hua'
'Cao, Fan'
'Li, Dacheng'
'Zeng, Suyuan'
'Song, You'
'Dou, Jianmin'

_publ_section_title
;
 Solvent dependent reactivities of di-, tetra- and hexanuclear manganese
 complexes: syntheses, structures and magnetic properties.
;
_journal_issue 14
_journal_name_full 'Dalton transactions (Cambridge, England : 2003)'
_journal_page_first 6620
_journal_page_last 6629
_journal_paper_doi 10.1039/c4dt03822c
_journal_volume 44
_journal_year 2015
_chemical_formula_sum 'C48 H48 Mn4 N12 O12'
_chemical_formula_weight 1204.74
_chemical_name_systematic
; 
 ? 
;
_space_group_IT_number 88
_symmetry_cell_setting tetragonal
_symmetry_space_group_name_Hall '-I 4ad'
_symmetry_space_group_name_H-M 'I 41/a :2'
_atom_sites_solution_hydrogens geom
_atom_sites_solution_primary direct
_atom_sites_solution_secondary difmap
_audit_creation_method SHELXL-97
_audit_update_record
;
2015-02-12 deposited with the CCDC.
2015-02-23 downloaded from the CCDC.
;
_cell_angle_alpha 90.00
_cell_angle_beta 90.00
_cell_angle_gamma 90.00
_cell_formula_units_Z 4
_cell_length_a 22.683(2)
_cell_length_b 22.683(2)
_cell_length_c 11.5196(9)
_cell_measurement_reflns_used 1049
_cell_measurement_temperature 298(2)
_cell_measurement_theta_max 26.24
_cell_measurement_theta_min 2.685
_cell_volume 5927.0(9)
_computing_cell_refinement 'Bruker SMART'
_computing_data_collection 'Bruker SMART'
_computing_data_reduction 'Bruker SHELXTL'
_computing_molecular_graphics 'Bruker SHELXTL'
_computing_publication_material 'Bruker SHELXTL'
_computing_structure_refinement 'SHELXL-97 (Sheldrick, 1997)'
_computing_structure_solution 'SHELXS-97 (Sheldrick, 1990)'
_diffrn_ambient_temperature 298(2)
_diffrn_measured_fraction_theta_full 0.999
_diffrn_measured_fraction_theta_max 0.999
_diffrn_measurement_device_type 'CCD area detector'
_diffrn_measurement_method 'phi and omega scans'
_diffrn_radiation_monochromator graphite
_diffrn_radiation_source 'fine-focus sealed tube'
_diffrn_radiation_type MoK\a
_diffrn_radiation_wavelength 0.71073
_diffrn_reflns_av_R_equivalents 0.1132
_diffrn_reflns_av_sigmaI/netI 0.1442
_diffrn_reflns_limit_h_max 26
_diffrn_reflns_limit_h_min -24
_diffrn_reflns_limit_k_max 17
_diffrn_reflns_limit_k_min -26
_diffrn_reflns_limit_l_max 12
_diffrn_reflns_limit_l_min -13
_diffrn_reflns_number 12158
_diffrn_reflns_theta_full 25.01
_diffrn_reflns_theta_max 25.01
_diffrn_reflns_theta_min 2.54
_exptl_absorpt_coefficient_mu 0.897
_exptl_absorpt_correction_T_max 0.9317
_exptl_absorpt_correction_T_min 0.8923
_exptl_absorpt_correction_type multi-scan
_exptl_absorpt_process_details sadabs
_exptl_crystal_colour black
_exptl_crystal_density_diffrn 1.350
_exptl_crystal_density_method 'not measured'
_exptl_crystal_description block
_exptl_crystal_F_000 2464
_exptl_crystal_size_max 0.13
_exptl_crystal_size_mid 0.10
_exptl_crystal_size_min 0.08
_platon_squeeze_details
;
;
_refine_diff_density_max 0.520
_refine_diff_density_min -0.297
_refine_diff_density_rms 0.075
_refine_ls_extinction_method none
_refine_ls_goodness_of_fit_ref 1.009
_refine_ls_hydrogen_treatment mixed
_refine_ls_matrix_type full
_refine_ls_number_parameters 175
_refine_ls_number_reflns 2618
_refine_ls_number_restraints 1
_refine_ls_restrained_S_all 1.009
_refine_ls_R_factor_all 0.1603
_refine_ls_R_factor_gt 0.0647
_refine_ls_shift/su_max 0.001
_refine_ls_shift/su_mean 0.000
_refine_ls_structure_factor_coef Fsqd
_refine_ls_weighting_details 'calc w=1/[\s^2^(Fo^2^)+(0.0503P)^2^+0.0000P] where P=(Fo^2^+2Fc^2^)/3'
_refine_ls_weighting_scheme calc
_refine_ls_wR_factor_gt 0.1423
_refine_ls_wR_factor_ref 0.1582
_reflns_number_gt 993
_reflns_number_total 2618
_reflns_threshold_expression >2sigma(I)
_cod_data_source_file c4dt03822c2.cif
_cod_data_source_block 131016d
_cod_depositor_comments
;
The following automatic conversions were performed:

'_symmetry_cell_setting' value 'Tetragonal' changed to 'tetragonal'
according to
/usr/data/users/saulius/crontab/automatic-downloads/rss-feeds/RSC/lib/dictionaries/cif_core.dic
dictionary named 'cif_core.dic' version 2.4.2 from 2011-04-26.

Automatic conversion script
Id: cif_fix_values 3008 2015-01-20 13:52:24Z robertas 

 Adding full bibliography for 7034150--7034154.cif.
;
_cod_original_cell_volume 5926.9(9)
_cod_original_sg_symbol_H-M 'I4(1)/a  '
_cod_database_code 7034153

loop_
_symmetry_equiv_pos_as_xyz
'x, y, z'
'-x+1/2, -y, z+1/2'
'-y+3/4, x+1/4, z+1/4'
'y+3/4, -x+3/4, z+3/4'
'x+1/2, y+1/2, z+1/2'
'-x+1, -y+1/2, z+1'
'-y+5/4, x+3/4, z+3/4'
'y+5/4, -x+5/4, z+5/4'
'-x, -y, -z'
'x-1/2, y, -z-1/2'
'y-3/4, -x-1/4, -z-1/4'
'-y-3/4, x-3/4, -z-3/4'
'-x+1/2, -y+1/2, -z+1/2'
'x, y+1/2, -z'
'y-1/4, -x+1/4, -z+1/4'
'-y-1/4, x-1/4, -z-1/4'

loop_
_atom_site_label
_atom_site_type_symbol
_atom_site_fract_x
_atom_site_fract_y
_atom_site_fract_z
_atom_site_U_iso_or_equiv
_atom_site_adp_type
_atom_site_occupancy
_atom_site_symmetry_multiplicity
_atom_site_calc_flag
_atom_site_refinement_flags
Mn1 Mn 0.40502(4) 0.69667(5) 0.10364(8) 0.0648(4) Uani 1 1 d .
N1 N 0.4421(3) 0.6324(2) 0.0111(5) 0.0641(16) Uani 1 1 d .
N2 N 0.3666(2) 0.7511(3) 0.2184(5) 0.0644(16) Uani 1 1 d .
N3 N 0.2687(3) 0.6533(3) 0.3600(6) 0.0826(18) Uani 1 1 d U
O1 O 0.3450(2) 0.6994(2) -0.0080(4) 0.0839(16) Uani 1 1 d .
O2 O 0.3356(2) 0.6423(2) 0.2196(5) 0.0914(18) Uani 1 1 d .
O3 O 0.43727(18) 0.78081(16) 0.0452(3) 0.0685(13) Uani 1 1 d .
H3A H 0.4137 0.7922 -0.0076 0.082 Uiso 1 1 d R
C11 C 0.2539(4) 0.5917(4) 0.3521(8) 0.140(4) Uani 1 1 d .
H11A H 0.2535 0.5799 0.2721 0.210 Uiso 1 1 calc R
H11B H 0.2156 0.5853 0.3855 0.210 Uiso 1 1 calc R
H11C H 0.2826 0.5689 0.3935 0.210 Uiso 1 1 calc R
C12 C 0.2352(4) 0.6817(4) 0.4533(8) 0.151(4) Uani 1 1 d U
H12A H 0.2605 0.6881 0.5188 0.226 Uiso 1 1 calc R
H12B H 0.2030 0.6567 0.4758 0.226 Uiso 1 1 calc R
H12C H 0.2201 0.7188 0.4264 0.226 Uiso 1 1 calc R
C1 C 0.3100(4) 0.6733(4) 0.2894(8) 0.072(2) Uani 1 1 d .
C2 C 0.3262(3) 0.7341(4) 0.2971(7) 0.070(2) Uani 1 1 d .
C3 C 0.4666(4) 0.5649(3) -0.1183(6) 0.084(2) Uani 1 1 d .
H3 H 0.4648 0.5380 -0.1791 0.100 Uiso 1 1 calc R
C4 C 0.4207(3) 0.6016(3) -0.0802(6) 0.069(2) Uani 1 1 d .
C5 C 0.3609(3) 0.6142(4) -0.1272(6) 0.078(2) Uani 1 1 d .
C6 C 0.3281(3) 0.6648(4) -0.0897(7) 0.072(2) Uani 1 1 d .
C7 C 0.2757(4) 0.6749(4) -0.1515(7) 0.093(3) Uani 1 1 d .
H7 H 0.2541 0.7085 -0.1330 0.112 Uiso 1 1 calc R
C8 C 0.2538(4) 0.6389(6) -0.2371(8) 0.124(4) Uani 1 1 d .
H8 H 0.2183 0.6479 -0.2733 0.149 Uiso 1 1 calc R
C9 C 0.2847(5) 0.5896(6) -0.2686(9) 0.152(5) Uani 1 1 d .
H9 H 0.2702 0.5649 -0.3264 0.182 Uiso 1 1 calc R
C10 C 0.3387(4) 0.5761(4) -0.2134(8) 0.122(3) Uani 1 1 d .
H10 H 0.3595 0.5423 -0.2338 0.146 Uiso 1 1 calc R

loop_
_atom_site_aniso_label
_atom_site_aniso_U_11
_atom_site_aniso_U_22
_atom_site_aniso_U_33
_atom_site_aniso_U_23
_atom_site_aniso_U_13
_atom_site_aniso_U_12
Mn1 0.0610(8) 0.0643(8) 0.0691(7) -0.0073(6) 0.0003(6) 0.0019(6)
N1 0.069(5) 0.061(4) 0.062(4) -0.003(3) 0.006(3) -0.005(4)
N2 0.061(4) 0.058(4) 0.074(4) -0.001(3) 0.009(3) -0.007(3)
N3 0.077(5) 0.060(5) 0.111(5) 0.024(4) -0.003(4) -0.012(4)
O1 0.077(4) 0.083(4) 0.092(4) -0.024(3) -0.023(3) 0.008(3)
O2 0.086(4) 0.069(4) 0.119(5) -0.016(3) 0.022(3) 0.003(3)
O3 0.078(3) 0.064(3) 0.064(3) 0.000(2) 0.001(2) -0.004(3)
C11 0.106(8) 0.139(9) 0.176(9) 0.057(8) 0.014(7) -0.010(7)
C12 0.169(11) 0.133(9) 0.151(9) -0.023(7) 0.018(7) 0.012(8)
C1 0.066(6) 0.054(6) 0.097(7) 0.023(5) 0.000(5) -0.013(5)
C2 0.066(5) 0.061(6) 0.082(5) -0.002(5) 0.019(4) 0.010(5)
C3 0.086(6) 0.071(6) 0.094(6) -0.022(4) 0.030(5) 0.003(5)
C4 0.073(6) 0.078(6) 0.055(5) -0.010(4) 0.004(4) -0.025(5)
C5 0.052(5) 0.115(7) 0.067(5) -0.011(5) 0.000(4) -0.028(5)
C6 0.047(5) 0.095(7) 0.074(6) 0.008(5) 0.011(5) 0.006(5)
C7 0.070(6) 0.133(8) 0.076(6) -0.015(6) 0.008(5) -0.001(6)
C8 0.084(8) 0.201(12) 0.088(7) -0.028(8) 0.004(6) 0.000(8)
C9 0.068(8) 0.239(15) 0.148(10) -0.084(10) -0.025(7) -0.027(8)
C10 0.080(7) 0.164(10) 0.122(8) -0.063(7) -0.004(6) -0.005(7)

loop_
_atom_type_symbol
_atom_type_description
_atom_type_scat_dispersion_real
_atom_type_scat_dispersion_imag
_atom_type_scat_source
C C 0.0033 0.0016 'International Tables Vol C Tables 4.2.6.8 and 6.1.1.4'
H H 0.0000 0.0000 'International Tables Vol C Tables 4.2.6.8 and 6.1.1.4'
O O 0.0106 0.0060 'International Tables Vol C Tables 4.2.6.8 and 6.1.1.4'
N N 0.0061 0.0033 'International Tables Vol C Tables 4.2.6.8 and 6.1.1.4'
Mn Mn 0.3368 0.7283 'International Tables Vol C Tables 4.2.6.8 and 6.1.1.4'

loop_
_geom_angle_atom_site_label_1
_geom_angle_atom_site_label_2
_geom_angle_atom_site_label_3
_geom_angle
_geom_angle_site_symmetry_1
_geom_angle_site_symmetry_3
O1 Mn1 O3 173.44(19) . 12_766
O1 Mn1 N1 87.9(2) . .
O3 Mn1 N1 85.5(2) 12_766 .
O1 Mn1 N2 96.6(2) . .
O3 Mn1 N2 89.87(19) 12_766 .
N1 Mn1 N2 170.2(3) . .
O1 Mn1 O3 90.16(19) . .
O3 Mn1 O3 91.8(2) 12_766 .
N1 Mn1 O3 109.75(19) . .
N2 Mn1 O3 78.9(2) . .
O1 Mn1 O2 85.6(2) . .
O3 Mn1 O2 96.00(18) 12_766 .
N1 Mn1 O2 101.4(2) . .
N2 Mn1 O2 70.5(2) . .
O3 Mn1 O2 148.35(17) . .
C4 N1 N2 109.8(6) . 12_766
C4 N1 Mn1 130.0(6) . .
N2 N1 Mn1 120.1(5) 12_766 .
C2 N2 N1 109.6(6) . 15_565
C2 N2 Mn1 124.3(5) . .
N1 N2 Mn1 125.6(5) 15_565 .
C1 N3 C11 117.4(7) . .
C1 N3 C12 132.0(8) . .
C11 N3 C12 110.5(7) . .
C6 O1 Mn1 134.4(5) . .
C1 O2 Mn1 112.6(5) . .
Mn1 O3 Mn1 122.17(19) 15_565 .
Mn1 O3 H3A 106.3 15_565 .
Mn1 O3 H3A 106.3 . .
N3 C11 H11A 109.5 . .
N3 C11 H11B 109.5 . .
H11A C11 H11B 109.5 . .
N3 C11 H11C 109.5 . .
H11A C11 H11C 109.5 . .
H11B C11 H11C 109.5 . .
N3 C12 H12A 109.5 . .
N3 C12 H12B 109.5 . .
H12A C12 H12B 109.5 . .
N3 C12 H12C 109.5 . .
H12A C12 H12C 109.5 . .
H12B C12 H12C 109.5 . .
O2 C1 N3 123.2(8) . .
O2 C1 C2 118.4(8) . .
N3 C1 C2 118.4(8) . .
N2 C2 C3 106.8(7) . 15_565
N2 C2 C1 114.2(7) . .
C3 C2 C1 138.9(8) 15_565 .
C4 C3 C2 107.3(7) . 12_766
C4 C3 H3 126.3 . .
C2 C3 H3 126.3 12_766 .
N1 C4 C3 106.5(7) . .
N1 C4 C5 120.7(7) . .
C3 C4 C5 132.5(8) . .
C10 C5 C6 121.1(8) . .
C10 C5 C4 117.7(8) . .
C6 C5 C4 121.1(7) . .
O1 C6 C7 121.6(8) . .
O1 C6 C5 123.7(7) . .
C7 C6 C5 114.6(8) . .
C8 C7 C6 124.9(9) . .
C8 C7 H7 117.5 . .
C6 C7 H7 117.5 . .
C9 C8 C7 119.4(10) . .
C9 C8 H8 120.3 . .
C7 C8 H8 120.3 . .
C8 C9 C10 120.1(10) . .
C8 C9 H9 120.0 . .
C10 C9 H9 120.0 . .
C5 C10 C9 119.7(9) . .
C5 C10 H10 120.2 . .
C9 C10 H10 120.2 . .

loop_
_geom_bond_atom_site_label_1
_geom_bond_atom_site_label_2
_geom_bond_distance
_geom_bond_site_symmetry_2
Mn1 O1 1.874(5) .
Mn1 O3 1.876(4) 12_766
Mn1 N1 1.991(5) .
Mn1 N2 2.008(6) .
Mn1 O3 2.152(4) .
Mn1 O2 2.405(5) .
N1 C4 1.353(7) .
N1 N2 1.358(6) 12_766
N2 C2 1.345(8) .
N2 N1 1.358(6) 15_565
N3 C1 1.319(8) .
N3 C11 1.440(10) .
N3 C12 1.466(9) .
O1 C6 1.284(8) .
O2 C1 1.217(8) .
O3 Mn1 1.876(4) 15_565
O3 H3A 0.8501 .
C11 H11A 0.9600 .
C11 H11B 0.9600 .
C11 H11C 0.9600 .
C12 H12A 0.9600 .
C12 H12B 0.9600 .
C12 H12C 0.9600 .
C1 C2 1.431(9) .
C2 C3 1.411(9) 15_565
C3 C4 1.403(9) .
C3 C2 1.411(9) 12_766
C3 H3 0.9300 .
C4 C5 1.488(10) .
C5 C10 1.408(9) .
C5 C6 1.436(10) .
C6 C7 1.405(10) .
C7 C8 1.374(10) .
C7 H7 0.9300 .
C8 C9 1.369(12) .
C8 H8 0.9300 .
C9 C10 1.413(12) .
C9 H9 0.9300 .
C10 H10 0.9300 .

loop_
_geom_torsion_atom_site_label_1
_geom_torsion_atom_site_label_2
_geom_torsion_atom_site_label_3
_geom_torsion_atom_site_label_4
_geom_torsion
_geom_torsion_site_symmetry_1
_geom_torsion_site_symmetry_4
O1 Mn1 N1 C4 -10.2(6) . .
O3 Mn1 N1 C4 170.1(6) 12_766 .
N2 Mn1 N1 C4 108.2(13) . .
O3 Mn1 N1 C4 -99.6(6) . .
O2 Mn1 N1 C4 74.9(6) . .
O1 Mn1 N1 N2 165.0(5) . 12_766
O3 Mn1 N1 N2 -14.7(5) 12_766 12_766
N2 Mn1 N1 N2 -76.6(12) . 12_766
O3 Mn1 N1 N2 75.6(5) . 12_766
O2 Mn1 N1 N2 -109.9(4) . 12_766
O1 Mn1 N2 C2 83.9(6) . .
O3 Mn1 N2 C2 -95.4(5) 12_766 .
N1 Mn1 N2 C2 -33.8(15) . .
O3 Mn1 N2 C2 172.7(6) . .
O2 Mn1 N2 C2 1.0(5) . .
O1 Mn1 N2 N1 -105.2(5) . 15_565
O3 Mn1 N2 N1 75.5(5) 12_766 15_565
N1 Mn1 N2 N1 137.0(12) . 15_565
O3 Mn1 N2 N1 -16.4(5) . 15_565
O2 Mn1 N2 N1 171.9(5) . 15_565
O3 Mn1 O1 C6 18(2) 12_766 .
N1 Mn1 O1 C6 15.5(7) . .
N2 Mn1 O1 C6 -155.9(7) . .
O3 Mn1 O1 C6 125.2(7) . .
O2 Mn1 O1 C6 -86.2(7) . .
O1 Mn1 O2 C1 -97.3(6) . .
O3 Mn1 O2 C1 89.1(6) 12_766 .
N1 Mn1 O2 C1 175.7(6) . .
N2 Mn1 O2 C1 1.4(5) . .
O3 Mn1 O2 C1 -14.2(8) . .
O1 Mn1 O3 Mn1 124.6(3) . 15_565
O3 Mn1 O3 Mn1 -61.6(2) 12_766 15_565
N1 Mn1 O3 Mn1 -147.5(3) . 15_565
N2 Mn1 O3 Mn1 27.9(3) . 15_565
O2 Mn1 O3 Mn1 42.9(5) . 15_565
Mn1 O2 C1 N3 178.0(6) . .
Mn1 O2 C1 C2 -3.4(9) . .
C11 N3 C1 O2 -0.3(12) . .
C12 N3 C1 O2 176.1(8) . .
C11 N3 C1 C2 -178.9(7) . .
C12 N3 C1 C2 -2.5(12) . .
N1 N2 C2 C3 1.9(8) 15_565 15_565
Mn1 N2 C2 C3 174.1(4) . 15_565
N1 N2 C2 C1 -175.1(6) 15_565 .
Mn1 N2 C2 C1 -3.0(9) . .
O2 C1 C2 N2 4.2(11) . .
N3 C1 C2 N2 -177.1(6) . .
O2 C1 C2 C3 -171.5(9) . 15_565
N3 C1 C2 C3 7.2(14) . 15_565
N2 N1 C4 C3 -0.1(7) 12_766 .
Mn1 N1 C4 C3 175.5(4) . .
N2 N1 C4 C5 -174.8(6) 12_766 .
Mn1 N1 C4 C5 0.8(9) . .
C2 C3 C4 N1 -1.1(8) 12_766 .
C2 C3 C4 C5 172.7(7) 12_766 .
N1 C4 C5 C10 -172.9(7) . .
C3 C4 C5 C10 14.0(12) . .
N1 C4 C5 C6 9.8(10) . .
C3 C4 C5 C6 -163.3(7) . .
Mn1 O1 C6 C7 171.3(5) . .
Mn1 O1 C6 C5 -10.1(11) . .
C10 C5 C6 O1 176.7(7) . .
C4 C5 C6 O1 -6.0(11) . .
C10 C5 C6 C7 -4.5(11) . .
C4 C5 C6 C7 172.7(6) . .
O1 C6 C7 C8 -177.7(8) . .
C5 C6 C7 C8 3.6(12) . .
C6 C7 C8 C9 -1.4(15) . .
C7 C8 C9 C10 -0.1(17) . .
C6 C5 C10 C9 3.5(13) . .
C4 C5 C10 C9 -173.9(8) . .
C8 C9 C10 C5 -1.0(16) . .

loop_
_platon_squeeze_void_nr
_platon_squeeze_void_average_x
_platon_squeeze_void_average_y
_platon_squeeze_void_average_z
_platon_squeeze_void_volume
_platon_squeeze_void_count_electrons
1 0.000 0.250 0.125 324.5 12.8
2 0.000 0.750 -0.125 324.5 13.2
3 0.500 0.250 0.375 324.5 13.2
4 0.500 0.750 0.625 324.5 12.8
